data_2011672
loop_
_publ_author_name
'Chandrasekar, S.'
'Panchanatheswaran, K.'

_publ_section_title
;
 <i>N</i>-(3-Chlorophenyl)-\a-phenylnitrone: association with benzoic
 acid through hydrogen bonding
;
_journal_issue 12
_journal_name_full 'Acta Crystallographica Section C'
_journal_page_first 1442
_journal_page_last 1443
_journal_paper_doi 10.1107/S0108270100011379
_journal_volume 56
_journal_year 2000
_chemical_formula_analytical 'C20 H16 Cl N O3'
_chemical_formula_moiety 'C13 H10 Cl N O , C7 H6 O2'
_chemical_formula_structural 'C6H5CH\\db N(O)-C6H4Cl.C6H5COOH'
_chemical_formula_sum 'C20 H16 Cl N O3'
_chemical_formula_weight 353.79
_chemical_melting_point 112
_chemical_name_common 3-Chlorophenyl-N-phenylnitrone
_chemical_name_systematic
;
 N-(benzylidene)(3-chlorophenyl)N-oxide
;
_space_group_IT_number 2
_symmetry_cell_setting triclinic
_symmetry_space_group_name_Hall '-P 1'
_symmetry_space_group_name_H-M 'P -1'
_audit_creation_method SHELXL
_cell_angle_alpha 110.140(10)
_cell_angle_beta 94.80(2)
_cell_angle_gamma 96.83(2)
_cell_formula_units_Z 2
_cell_length_a 7.609(3)
_cell_length_b 9.630(2)
_cell_length_c 12.858(2)
_cell_measurement_reflns_used 25
_cell_measurement_temperature 293(2)
_cell_measurement_theta_max 30
_cell_measurement_theta_min 5
_cell_volume 870.4(4)
_computing_cell_refinement 'CAD-4 Software'
_computing_data_collection 'CAD-4 Software (Enraf Nonius, 1989)'
_computing_data_reduction 'MolEN (Fair, 1990)'
_computing_molecular_graphics 'ZORTEP (Zsolnai, 1997)'
_computing_publication_material SHELXL93
_computing_structure_refinement 'SHELXL93 (Sheldrick, 1993)'
_computing_structure_solution 'SHELXS86 (Sheldrick, 1985)'
_diffrn_ambient_temperature 293(2)
_diffrn_measurement_device 'Enraf Nonius CAD-4'
_diffrn_measurement_method \w--2\q
_diffrn_radiation_monochromator graphite
_diffrn_radiation_source 'fine-focus sealed tube'
_diffrn_radiation_type CuK\a
_diffrn_radiation_wavelength 1.54180
_diffrn_reflns_av_R_equivalents .0104
_diffrn_reflns_av_sigmaI/netI .0209
_diffrn_reflns_limit_h_max 9
_diffrn_reflns_limit_h_min 0
_diffrn_reflns_limit_k_max 11
_diffrn_reflns_limit_k_min -11
_diffrn_reflns_limit_l_max 15
_diffrn_reflns_limit_l_min -15
_diffrn_reflns_number 3424
_diffrn_reflns_theta_max 67.88
_diffrn_reflns_theta_min 3.69
_diffrn_standards_decay_% negligible
_diffrn_standards_interval_count 100
_diffrn_standards_number 2
_exptl_absorpt_coefficient_mu 2.098
_exptl_absorpt_correction_T_max .811
_exptl_absorpt_correction_T_min .594
_exptl_absorpt_correction_type \y-scans
_exptl_absorpt_process_details '(North et al., 1968)'
_exptl_crystal_colour 'Light yellow'
_exptl_crystal_density_diffrn 1.350
_exptl_crystal_density_meas ?
_exptl_crystal_description Needle
_exptl_crystal_F_000 368
_exptl_crystal_size_max .20
_exptl_crystal_size_mid .20
_exptl_crystal_size_min .10
_refine_diff_density_max .265
_refine_diff_density_min -.270
_refine_ls_extinction_coef .0045(9)
_refine_ls_extinction_method 'SHELXL93 (Sheldrick, 1993)'
_refine_ls_goodness_of_fit_all 1.052
_refine_ls_goodness_of_fit_obs 1.103
_refine_ls_hydrogen_treatment mixed
_refine_ls_matrix_type full
_refine_ls_number_parameters 227
_refine_ls_number_reflns 3163
_refine_ls_number_restraints 0
_refine_ls_restrained_S_all 1.052
_refine_ls_restrained_S_obs 1.103
_refine_ls_R_factor_all .0638
_refine_ls_R_factor_obs .0512
_refine_ls_shift/esd_max <0.001
_refine_ls_shift/esd_mean .000
_refine_ls_structure_factor_coef Fsqd
_refine_ls_weighting_details 'w = 1/[\s^2^(Fo^2^)+(0.0770P)^2^+0.2612P] where P=(Fo^2^+2Fc^2^)/3'
_refine_ls_weighting_scheme calc
_refine_ls_wR_factor_all .1457
_refine_ls_wR_factor_obs .1352
_reflns_number_observed 2515
_reflns_number_total 3163
_reflns_observed_criterion I>2\s(I)
_cod_data_source_file vj1113.cif
_cod_data_source_block I
_cod_depositor_comments
;
The following automatic conversions were performed:
'_symmetry_cell_setting' value 'Triclinic' changed to 'triclinic'
according to '/home/saulius/struct/CIF-dictionaries/cif_core.dic'
dictionary named 'cif_core.dic' version 2.4.1 from 2010-06-29.

Automatic conversion script
Id: cif_fix_enum 1527 2010-12-29 10:47:43Z saulius 

The following automatic conversions were performed:

'_symmetry_cell_setting' value 'Triclinic' changed to 'triclinic'
according to /home/saulius/struct/CIF-dictionaries/cif_core.dic
dictionary named 'cif_core.dic' version 2.4.1 from 2010-06-29.

Automatic conversion script
Id: cif_fix_values 1715 2011-07-08 13:25:40Z adriana 

The following automatic conversions were performed:

'_exptl_crystal_density_meas' value 'not measured' was changed to '?'
- the value is perceived as not measured.

Automatic conversion script
Id: cif_fix_values 3008 2015-01-20 13:52:24Z robertas 

The following automatic conversions were performed:

'_refine_ls_weighting_scheme' value 'calc w =
1/[\s^2^(Fo^2^)+(0.0770P)^2^+0.2612P] where P=(Fo^2^+2Fc^2^)/3' was
changed to 'calc'. New tag '_refine_ls_weighting_details' was
created. The value of the new tag was set to 'w =
1/[\s^2^(Fo^2^)+(0.0770P)^2^+0.2612P] where P=(Fo^2^+2Fc^2^)/3'.

Automatic conversion script
Id: cif_fix_values 3143 2015-03-26 13:38:13Z robertas 
;
_cod_original_cell_volume 870.5(4)
_cod_database_code 2011672

loop_
_symmetry_equiv_pos_as_xyz
'x, y, z'
'-x, -y, -z'

loop_
_atom_site_aniso_label
_atom_site_aniso_U_11
_atom_site_aniso_U_22
_atom_site_aniso_U_33
_atom_site_aniso_U_12
_atom_site_aniso_U_13
_atom_site_aniso_U_23
Cl1 .1078(7) .1008(6) .0506(4) .0302(5) .0066(4) .0199(4)
C2 .0495(13) .0632(14) .0541(13) .0091(11) .0092(10) .0208(11)
C3 .0526(13) .0519(12) .0523(12) .0144(10) .0106(10) .0244(10)
C4 .0404(11) .0446(11) .0517(11) .0087(9) .0096(9) .0221(9)
C5 .0612(15) .0524(13) .0613(14) .0150(11) .0070(11) .0290(11)
C6 .080(2) .0510(14) .081(2) .0176(13) .0115(14) .0293(13)
C7 .064(2) .0501(13) .070(2) .0088(11) .0121(12) .0136(11)
N8 .0407(9) .0503(10) .0466(9) .0100(7) .0090(7) .0251(8)
O9 .0530(9) .0608(9) .0475(8) .0147(7) .0028(7) .0278(7)
O10 .0694(12) .119(2) .0741(12) .0254(11) .0068(9) .0670(12)
C11 .0514(13) .0505(12) .0508(12) .0150(10) .0096(10) .0244(10)
C12 .0450(12) .0479(11) .0607(13) .0113(9) .0160(10) .0252(10)
C13 .061(2) .0567(14) .081(2) .0181(12) .0134(13) .0341(13)
C14 .069(2) .0566(15) .107(2) .0227(13) .027(2) .036(2)
C15 .077(2) .0502(14) .108(2) .0150(13) .039(2) .0192(15)
C16 .084(2) .059(2) .070(2) .0097(14) .0227(15) .0127(13)
C17 .066(2) .0536(13) .0592(14) .0112(11) .0168(12) .0194(11)
O18 .0560(10) .0874(12) .0614(10) .0250(9) .0134(8) .0453(9)
C19 .0559(14) .0453(11) .0448(11) .0132(10) -.0001(10) .0183(9)
C20 .0520(13) .0379(10) .0447(11) .0094(9) .0021(9) .0140(8)
C21 .0553(14) .0520(12) .0437(11) .0129(10) .0026(9) .0184(9)
C22 .064(2) .0672(15) .0511(12) .0136(12) .0075(11) .0262(11)
C23 .064(2) .076(2) .0634(15) .0121(13) .0157(12) .0281(13)
C24 .0502(15) .079(2) .083(2) .0169(13) .0084(13) .0346(15)
C25 .0569(15) .0612(14) .0639(14) .0144(11) -.0006(11) .0302(12)

loop_
_atom_site_label
_atom_site_fract_x
_atom_site_fract_y
_atom_site_fract_z
_atom_site_U_iso_or_equiv
_atom_site_thermal_displace_type
_atom_site_calc_flag
_atom_site_refinement_flags
_atom_site_occupancy
_atom_site_disorder_group
_atom_site_type_symbol
Cl1 .28501(12) .83929(9) .86866(6) .0874(3) Uani d . 1 . Cl
C2 .2404(3) .8297(3) .7310(2) .0555(6) Uani d . 1 . C
C3 .2356(3) .6936(2) .6463(2) .0500(5) Uani d . 1 . C
C4 .1973(3) .6860(2) .5369(2) .0439(5) Uani d . 1 . C
C5 .1630(3) .8119(3) .5142(2) .0556(6) Uani d . 1 . C
C6 .1677(4) .9452(3) .6016(2) .0683(7) Uani d . 1 . C
C7 .2076(4) .9563(3) .7113(2) .0633(7) Uani d . 1 . C
N8 .1907(2) .5471(2) .44268(14) .0433(4) Uani d . 1 . N
O9 .1157(2) .5455(2) .34595(12) .0513(4) Uani d . 1 . O
O10 .5424(3) .5716(3) .3216(2) .0782(6) Uani d . 1 . O
C11 .2562(3) .4333(2) .4541(2) .0484(5) Uani d . 1 . C
C12 .2563(3) .2880(2) .3697(2) .0488(5) Uani d . 1 . C
C13 .3261(4) .1836(3) .4092(2) .0627(6) Uani d . 1 . C
C14 .3325(4) .0413(3) .3374(3) .0739(8) Uani d . 1 . C
C15 .2705(4) -.0012(3) .2253(3) .0788(9) Uani d . 1 . C
C16 .2029(4) .0993(3) .1849(2) .0734(8) Uani d . 1 . C
C17 .1949(4) .2436(3) .2558(2) .0590(6) Uani d . 1 . C
O18 .3283(2) .6305(2) .22562(14) .0617(5) Uani d . 1 . O
C19 .4938(3) .6108(2) .2455(2) .0481(5) Uani d . 1 . C
C20 .6142(3) .6410(2) .1684(2) .0452(5) Uani d . 1 . C
C21 .5518(3) .6805(2) .0790(2) .0499(5) Uani d . 1 . C
C22 .6679(4) .7053(3) .0079(2) .0592(6) Uani d . 1 . C
C23 .8447(4) .6900(3) .0237(2) .0662(7) Uani d . 1 . C
C24 .9080(4) .6500(3) .1121(3) .0684(7) Uani d . 1 . C
C25 .7930(3) .6262(3) .1843(2) .0587(6) Uani d . 1 . C
H3 .2604 .6042 .6600 .055 Uiso d . 1 . H
H5 .1253 .8016 .4400 .047 Uiso d . 1 . H
H6 .1407 1.0346 .5800 .087 Uiso d . 1 . H
H7 .2121 1.0576 .7800 .068 Uiso d . 1 . H
H11 .3079 .4500 .5400 .055 Uiso d . 1 . H
H13 .3758 .2254 .5000 .068 Uiso d . 1 . H
H14 .3929 -.0258 .3800 .078 Uiso d . 1 . H
H15 .2598 -.1134 .1600 .079 Uiso d . 1 . H
H16 .1511 .0583 .1000 .092 Uiso d . 1 . H
H17 .1486 .3179 .2200 .069 Uiso d . 1 . H
H18 .2458 .6059 .2800 .084 Uiso d . 1 . H
H21 .4125 .6840 .0600 .068 Uiso d . 1 . H
H22 .6142 .7318 -.0600 .068 Uiso d . 1 . H
H23 .9232 .7001 -.0400 .068 Uiso d . 1 . H
H24 1.0395 .6316 .1200 .063 Uiso d . 1 . H
H25 .8332 .5847 .2400 .061 Uiso d . 1 . H

loop_
_atom_type_symbol
_atom_type_description
_atom_type_scat_dispersion_real
_atom_type_scat_dispersion_imag
_atom_type_scat_source
C C .0181 .0091 'International Tables Vol C Tables 4.2.6.8 and 6.1.1.4'
H H .0000 .0000 'International Tables Vol C Tables 4.2.6.8 and 6.1.1.4'
N N .0311 .0180 'International Tables Vol C Tables 4.2.6.8 and 6.1.1.4'
O O .0492 .0322 'International Tables Vol C Tables 4.2.6.8 and 6.1.1.4'
Cl Cl .3639 .7018 'International Tables Vol C Tables 4.2.6.8 and 6.1.1.4'

loop_
_geom_angle_atom_site_label_1
_geom_angle_atom_site_label_2
_geom_angle_atom_site_label_3
_geom_angle
_geom_angle_publ_flag
C7 C2 C3 122.8(2) ?
C7 C2 Cl1 118.9(2) yes
C3 C2 Cl1 118.3(2) yes
C2 C3 C4 118.1(2) ?
C2 C3 H3 123 ?
C4 C3 H3 119 ?
C3 C4 C5 120.6(2) ?
C3 C4 N8 121.6(2) ?
C5 C4 N8 117.9(2) ?
C6 C5 C4 119.3(2) ?
C6 C5 H5 121 ?
C4 C5 H5 119 ?
C5 C6 C7 121.3(2) ?
C5 C6 H6 116 ?
C7 C6 H6 123 ?
C2 C7 C6 118.0(2) ?
C2 C7 H7 119 ?
C6 C7 H7 123 ?
C11 N8 O9 122.9(2) yes
C11 N8 C4 121.7(2) yes
O9 N8 C4 115.4(2) yes
N8 C11 C12 128.2(2) ?
N8 C11 H11 114 ?
C12 C11 H11 118 ?
C17 C12 C13 118.4(2) ?
C17 C12 C11 126.5(2) ?
C13 C12 C11 115.0(2) ?
C14 C13 C12 120.7(3) ?
C14 C13 H13 124 ?
C12 C13 H13 116 ?
C13 C14 C15 120.2(3) ?
C13 C14 H14 112 ?
C15 C14 H14 128 ?
C16 C15 C14 120.1(3) ?
C16 C15 H15 112 ?
C14 C15 H15 128 ?
C15 C16 C17 120.7(3) ?
C15 C16 H16 116 ?
C17 C16 H16 123 ?
C16 C17 C12 119.9(2) ?
C16 C17 H17 118 ?
C12 C17 H17 122 ?
C19 O18 H18 113 yes
O10 C19 O18 121.9(2) yes
O10 C19 C20 123.3(2) yes
O18 C19 C20 114.8(2) yes
C25 C20 C21 119.3(2) ?
C25 C20 C19 119.0(2) ?
C21 C20 C19 121.7(2) ?
C22 C21 C20 119.9(2) ?
C22 C21 H21 119 ?
C20 C21 H21 121 ?
C23 C22 C21 120.6(2) ?
C23 C22 H22 122 ?
C21 C22 H22 117 ?
C22 C23 C24 120.0(2) ?
C22 C23 H23 116 ?
C24 C23 H23 124 ?
C25 C24 C23 119.8(2) ?
C25 C24 H24 121 ?
C23 C24 H24 119 ?
C24 C25 C20 120.4(2) ?
C24 C25 H25 120 ?
C20 C25 H25 119 ?

loop_
_geom_bond_atom_site_label_1
_geom_bond_atom_site_label_2
_geom_bond_site_symmetry_2
_geom_bond_distance
_geom_bond_publ_flag
Cl1 C2 . 1.743(2) yes
C2 C7 . 1.374(4) ?
C2 C3 . 1.380(3) ?
C3 C4 . 1.386(3) ?
C3 H3 . .97 ?
C4 C5 . 1.390(3) ?
C4 N8 . 1.455(3) yes
C5 C6 . 1.379(4) ?
C5 H5 . .94 ?
C6 C7 . 1.382(4) ?
C6 H6 . 1.03 ?
C7 H7 . 1.06 ?
N8 C11 . 1.304(3) yes
N8 O9 . 1.318(2) yes
O10 C19 . 1.209(3) yes
C11 C12 . 1.446(3) yes
C11 H11 . 1.09 ?
C12 C17 . 1.397(3) ?
C12 C13 . 1.409(3) ?
C13 C14 . 1.373(4) ?
C13 H13 . 1.11 ?
C14 C15 . 1.379(5) ?
C14 H14 . 1.10 ?
C15 C16 . 1.375(4) ?
C15 H15 . 1.11 ?
C16 C17 . 1.387(3) ?
C16 H16 . 1.05 ?
C17 H17 . 1.05 ?
O18 C19 . 1.313(3) yes
O18 H18 . 1.05 yes
C19 C20 . 1.482(3) ?
C20 C25 . 1.390(3) ?
C20 C21 . 1.395(3) ?
C21 C22 . 1.381(3) ?
C21 H21 . 1.08 ?
C22 C23 . 1.377(4) ?
C22 H22 . 1.06 ?
C23 C24 . 1.388(4) ?
C23 H23 . 1.08 ?
C24 C25 . 1.384(4) ?
C24 H24 . 1.04 ?
C25 H25 . .98 ?

loop_
_geom_torsion_atom_site_label_1
_geom_torsion_atom_site_label_2
_geom_torsion_atom_site_label_3
_geom_torsion_atom_site_label_4
_geom_torsion
_geom_torsion_publ_flag
C7 C2 C3 C4 .5(4) ?
Cl1 C2 C3 C4 179.0(2) ?
C2 C3 C4 C5 -.6(3) ?
C2 C3 C4 N8 179.6(2) ?
C3 C4 C5 C6 .1(4) ?
N8 C4 C5 C6 179.8(2) ?
C4 C5 C6 C7 .6(4) ?
C3 C2 C7 C6 .3(4) ?
Cl1 C2 C7 C6 -178.3(2) ?
C5 C6 C7 C2 -.8(4) ?
C3 C4 N8 C11 -14.7(3) ?
C5 C4 N8 C11 165.5(2) ?
C3 C4 N8 O9 165.8(2) ?
C5 C4 N8 O9 -14.0(3) ?
O9 N8 C11 C12 -2.0(4) ?
C4 N8 C11 C12 178.6(2) yes
N8 C11 C12 C17 4.3(4) ?
N8 C11 C12 C13 -175.6(2) ?
C17 C12 C13 C14 -.3(4) ?
C11 C12 C13 C14 179.6(2) ?
C12 C13 C14 C15 .0(4) ?
C13 C14 C15 C16 .4(5) ?
C14 C15 C16 C17 -.5(5) ?
C15 C16 C17 C12 .1(4) ?
C13 C12 C17 C16 .3(4) ?
C11 C12 C17 C16 -179.6(2) ?
O10 C19 C20 C25 -1.0(3) ?
O18 C19 C20 C25 178.7(2) ?
O10 C19 C20 C21 177.5(2) ?
O18 C19 C20 C21 -2.8(3) ?
C25 C20 C21 C22 -.4(3) ?
C19 C20 C21 C22 -178.9(2) ?
C20 C21 C22 C23 .6(4) ?
C21 C22 C23 C24 -.3(4) ?
C22 C23 C24 C25 -.2(4) ?
C23 C24 C25 C20 .4(4) ?
C21 C20 C25 C24 -.1(4) ?
C19 C20 C25 C24 178.4(2) ?

loop_
_cod_related_entry_id
_cod_related_entry_database
_cod_related_entry_code
1 ChemSpider 21135408
